data_7127119
loop_
_publ_author_name
'Li, Yan'
'Cheng, Xiu-Fen'
'Fei, Fan'
'Wu, Tian-Rui'
'Bian, Kang-Jie'
'Zhou, Xin'
'Wang, Xi-Sheng'

_publ_section_title
;
 Palladium(II)-catalyzed asymmetric C-H carbonylation to diverse
 isoquinoline derivatives bearing all-carbon quaternary stereocenters.
;
_journal_issue 78
_journal_name_full 'Chemical communications (Cambridge, England)'
_journal_page_first 11605
_journal_page_last 11608
_journal_paper_doi 10.1039/d0cc05219a
_journal_volume 56
_journal_year 2020
_chemical_absolute_configuration ad
_chemical_formula_moiety 'C18 H19 N O3'
_chemical_formula_sum 'C18 H19 N O3'
_chemical_formula_weight 297.34
_space_group_crystal_system orthorhombic
_space_group_IT_number 19
_space_group_name_Hall 'P 2ac 2ab'
_space_group_name_H-M_alt 'P 21 21 21'
_atom_sites_solution_hydrogens geom
_atom_sites_solution_primary iterative
_audit_creation_date 2019-03-21
_audit_creation_method
;
Olex2 1.2
(compiled 2018.05.29 svn.r3508 for OlexSys, GUI svn.r5506)
;
_audit_update_record
;
2020-05-27 deposited with the CCDC.	2020-08-25 downloaded from the CCDC.
;
_cell_angle_alpha 90
_cell_angle_beta 90
_cell_angle_gamma 90
_cell_formula_units_Z 4
_cell_length_a 7.87176(11)
_cell_length_b 12.32287(17)
_cell_length_c 16.6389(3)
_cell_measurement_reflns_used 6914
_cell_measurement_temperature 293(2)
_cell_measurement_theta_max 73.4480
_cell_measurement_theta_min 4.4470
_cell_volume 1614.02(4)
_computing_molecular_graphics 'Olex2 (Dolomanov et al., 2009)'
_computing_publication_material 'Olex2 (Dolomanov et al., 2009)'
_computing_structure_refinement 'olex2.refine (Bourhis et al., 2015)'
_computing_structure_solution 'olex2.solve (Bourhis et al., 2015)'
_diffrn_ambient_temperature 293(2)
_diffrn_measured_fraction_theta_full 1.000
_diffrn_measured_fraction_theta_max 0.991
_diffrn_measurement_device_type 'SuperNova, Dual, Cu at zero, AtlasS2'
_diffrn_radiation_type CuK\a
_diffrn_radiation_wavelength 1.54184
_diffrn_reflns_av_R_equivalents 0.0280
_diffrn_reflns_av_unetI/netI 0.0186
_diffrn_reflns_Laue_measured_fraction_full 1.000
_diffrn_reflns_Laue_measured_fraction_max 0.991
_diffrn_reflns_limit_h_max 9
_diffrn_reflns_limit_h_min -9
_diffrn_reflns_limit_k_max 13
_diffrn_reflns_limit_k_min -15
_diffrn_reflns_limit_l_max 19
_diffrn_reflns_limit_l_min -20
_diffrn_reflns_number 12148
_diffrn_reflns_point_group_measured_fraction_full 1.000
_diffrn_reflns_point_group_measured_fraction_max 0.981
_diffrn_reflns_theta_full 67.684
_diffrn_reflns_theta_max 73.867
_diffrn_reflns_theta_min 4.465
_exptl_absorpt_coefficient_mu 0.673
_exptl_crystal_density_diffrn 1.224
_exptl_crystal_description block
_exptl_crystal_F_000 632
_exptl_crystal_size_max 0.4
_exptl_crystal_size_mid 0.3
_exptl_crystal_size_min 0.2
_refine_diff_density_max 0.206
_refine_diff_density_min -0.221
_refine_diff_density_rms 0.055
_refine_ls_abs_structure_details
;
 Flack x determined using 1169 quotients [(I+)-(I-)]/[(I+)+(I-)]
 (Parsons, Flack and Wagner, Acta Cryst. B69 (2013) 249-259).
;
_refine_ls_abs_structure_Flack -0.06(9)
_refine_ls_extinction_method none
_refine_ls_goodness_of_fit_ref 1.066
_refine_ls_hydrogen_treatment constr
_refine_ls_matrix_type full
_refine_ls_number_parameters 202
_refine_ls_number_reflns 3210
_refine_ls_number_restraints 37
_refine_ls_restrained_S_all 1.282
_refine_ls_R_factor_all 0.0464
_refine_ls_R_factor_gt 0.0436
_refine_ls_shift/su_max 0.001
_refine_ls_shift/su_mean 0.000
_refine_ls_structure_factor_coef Fsqd
_refine_ls_weighting_details 'w=1/[\s^2^(Fo^2^)+(0.1000P)^2^] where P=(Fo^2^+2Fc^2^)/3'
_refine_ls_weighting_scheme calc
_refine_ls_wR_factor_gt 0.1289
_refine_ls_wR_factor_ref 0.1331
_reflns_Friedel_coverage 0.716
_reflns_Friedel_fraction_full 1.000
_reflns_Friedel_fraction_max 0.967
_reflns_number_gt 2995
_reflns_number_total 3210
_reflns_threshold_expression 'I > 2\s(I)'
_cod_data_source_file d0cc05219a2.cif
_cod_data_source_block liyan-cxf-co-meoh
_cod_depositor_comments 'Adding full bibliography for 7127117--7127120.cif.'
_cod_database_code 7127119
_shelx_shelxl_version_number 2018/3
_shelx_space_group_comment
;
The symmetry employed for this shelxl refinement is uniquely defined
by the following loop, which should always be used as a source of
symmetry information in preference to the above space-group names.
They are only intended as comments.
;
_shelx_estimated_absorpt_t_max 0.877
_shelx_estimated_absorpt_t_min 0.775
_olex2_refinement_description
;
1. Fixed Uiso
 At 1.2 times of:
  All C(H) groups
 At 1.5 times of:
  All C(H,H,H) groups
2. Rigid bond restraints
 C3, C4, C5, C6, C2, C3
 with sigma for 1-2 distances of 0.001 and sigma for 1-3 distances of 0.001
3. Uiso/Uaniso restraints and constraints
Uanis(C4) \\sim Ueq, Uanis(C5) \\sim Ueq, Uanis(C3) \\sim Ueq, Uanis(C6) \\sim
Ueq, Uanis(C2) \\sim Ueq: with sigma of 0.001 and sigma for terminal atoms of
0.001
4.a Ternary CH refined with riding coordinates:
 C8(H8)
4.b Aromatic/amide H refined with riding coordinates:
 C15(H15), C11(H11), C6(H6), C12(H12), C4(H4), C13(H13), C3(H3), C14(H14),
 C5(H5)
4.c Idealised Me refined as rotating group:
 C16(H16a,H16b,H16c), C17(H17a,H17b,H17c), C18(H18a,H18b,H18c)
;
_olex2_submission_special_instructions 'No special instructions were received'

loop_
_space_group_symop_operation_xyz
'x, y, z'
'-x+1/2, -y, z+1/2'
'x+1/2, -y+1/2, -z'
'-x, y+1/2, -z+1/2'

loop_
_atom_site_label
_atom_site_type_symbol
_atom_site_fract_x
_atom_site_fract_y
_atom_site_fract_z
_atom_site_U_iso_or_equiv
_atom_site_adp_type
_atom_site_occupancy
_atom_site_site_symmetry_order
_atom_site_calc_flag
_atom_site_refinement_flags_posn
_atom_site_refinement_flags_adp
_atom_site_refinement_flags_occupancy
_atom_site_disorder_assembly
_atom_site_disorder_group
O1 O 0.42719(19) 0.01027(13) 0.14039(10) 0.0567(4) Uani 1 1 d . . . . .
N1 N 0.5171(2) -0.12919(14) 0.22947(11) 0.0504(4) Uani 1 1 d . . . . .
C8 C 0.4076(2) -0.03579(15) 0.21733(12) 0.0445(4) Uani 1 1 d . . . . .
H8 H 0.433590 0.019165 0.258090 0.053 Uiso 1 1 calc R . . . .
C10 C 0.1990(2) -0.10795(17) 0.31561(13) 0.0486(5) Uani 1 1 d . . . . .
C7 C 0.2217(2) -0.07260(16) 0.22726(12) 0.0462(4) Uani 1 1 d . . . . .
C2 C 0.3267(3) -0.23686(19) 0.15165(13) 0.0579(5) Uani 1 1 d . U . . .
O2 O 0.67916(19) -0.10444(15) 0.25887(10) 0.0628(4) Uani 1 1 d . . . . .
C9 C 0.4980(3) -0.22240(17) 0.18775(15) 0.0577(5) Uani 1 1 d . . . . .
C1 C 0.1920(3) -0.16697(18) 0.16999(13) 0.0520(5) Uani 1 1 d . . . . .
O3 O 0.6112(3) -0.29047(16) 0.18362(17) 0.0873(6) Uani 1 1 d . . . . .
C16 C 0.1047(3) 0.02491(18) 0.20965(17) 0.0620(6) Uani 1 1 d . . . . .
H16A H 0.145830 0.087653 0.237764 0.093 Uiso 1 1 calc GR . . . .
H16B H -0.008587 0.008571 0.227287 0.093 Uiso 1 1 calc GR . . . .
H16C H 0.103930 0.039204 0.152933 0.093 Uiso 1 1 calc GR . . . .
C15 C 0.2331(4) -0.0347(2) 0.37647(16) 0.0648(6) Uani 1 1 d . . . . .
H15 H 0.265313 0.035695 0.363401 0.078 Uiso 1 1 calc R . . . .
C11 C 0.1449(3) -0.21154(19) 0.33653(15) 0.0604(6) Uani 1 1 d . . . . .
H11 H 0.118446 -0.261516 0.296568 0.072 Uiso 1 1 calc R . . . .
C17 C 0.5877(3) 0.0597(3) 0.12906(19) 0.0757(8) Uani 1 1 d . . . . .
H17A H 0.590049 0.095543 0.077848 0.114 Uiso 1 1 calc GR . . . .
H17B H 0.674855 0.005233 0.130703 0.114 Uiso 1 1 calc GR . . . .
H17C H 0.607127 0.111818 0.170940 0.114 Uiso 1 1 calc GR . . . .
C6 C 0.0328(3) -0.1888(2) 0.13731(17) 0.0691(6) Uani 1 1 d . U . . .
H6 H -0.058593 -0.144057 0.149670 0.083 Uiso 1 1 calc R . . . .
C12 C 0.1303(4) -0.2408(2) 0.41694(18) 0.0759(8) Uani 1 1 d . . . . .
H12 H 0.093074 -0.310009 0.430511 0.091 Uiso 1 1 calc R . . . .
C4 C 0.1421(5) -0.3433(3) 0.0683(2) 0.0895(7) Uani 1 1 d . U . . .
H4 H 0.125594 -0.401691 0.033731 0.107 Uiso 1 1 calc R . . . .
C13 C 0.1705(5) -0.1678(3) 0.47655(16) 0.0857(10) Uani 1 1 d . . . . .
H13 H 0.164203 -0.188325 0.530246 0.103 Uiso 1 1 calc R . . . .
C3 C 0.3026(4) -0.3248(3) 0.10103(18) 0.0789(7) Uani 1 1 d . U . . .
H3 H 0.392472 -0.371012 0.089003 0.095 Uiso 1 1 calc R . . . .
C14 C 0.2201(5) -0.0642(3) 0.45635(17) 0.0825(9) Uani 1 1 d . . . . .
H14 H 0.244956 -0.014130 0.496455 0.099 Uiso 1 1 calc R . . . .
C18 C 0.6960(4) -0.1439(3) 0.33874(17) 0.0869(9) Uani 1 1 d . . . . .
H18A H 0.688499 -0.221630 0.338606 0.130 Uiso 1 1 calc GR . . . .
H18B H 0.606817 -0.114439 0.371491 0.130 Uiso 1 1 calc GR . . . .
H18C H 0.804127 -0.122190 0.360071 0.130 Uiso 1 1 calc GR . . . .
C5 C 0.0093(4) -0.2769(3) 0.0864(2) 0.0822(7) Uani 1 1 d . U . . .
H5 H -0.097405 -0.290528 0.064681 0.099 Uiso 1 1 calc R . . . .

loop_
_atom_site_aniso_label
_atom_site_aniso_U_11
_atom_site_aniso_U_22
_atom_site_aniso_U_33
_atom_site_aniso_U_23
_atom_site_aniso_U_13
_atom_site_aniso_U_12
O1 0.0538(8) 0.0618(8) 0.0545(9) 0.0201(7) -0.0009(6) -0.0085(6)
N1 0.0425(8) 0.0514(9) 0.0575(10) 0.0092(8) 0.0000(7) 0.0045(6)
C8 0.0442(9) 0.0436(9) 0.0458(10) 0.0094(8) 0.0010(7) 0.0005(7)
C10 0.0445(8) 0.0469(10) 0.0543(11) 0.0087(8) 0.0088(8) 0.0078(7)
C7 0.0431(9) 0.0439(9) 0.0516(10) 0.0092(8) 0.0024(8) 0.0030(7)
C2 0.0601(9) 0.0550(9) 0.0585(9) 0.0036(7) 0.0088(8) -0.0018(8)
O2 0.0427(7) 0.0764(10) 0.0692(10) 0.0183(8) -0.0039(7) 0.0007(6)
C9 0.0561(11) 0.0499(11) 0.0671(13) 0.0072(10) 0.0153(10) 0.0077(9)
C1 0.0524(10) 0.0533(11) 0.0502(10) 0.0077(9) 0.0034(9) -0.0048(8)
O3 0.0738(11) 0.0643(10) 0.1239(17) -0.0051(11) 0.0127(12) 0.0231(9)
C16 0.0509(10) 0.0584(12) 0.0766(15) 0.0154(11) -0.0006(11) 0.0132(9)
C15 0.0789(15) 0.0574(13) 0.0582(12) 0.0017(11) 0.0141(12) 0.0064(11)
C11 0.0626(12) 0.0515(11) 0.0670(13) 0.0123(11) 0.0147(11) 0.0072(9)
C17 0.0578(12) 0.0895(18) 0.0799(17) 0.0323(16) 0.0044(12) -0.0153(12)
C6 0.0641(10) 0.0732(10) 0.0700(11) 0.0047(8) -0.0049(9) -0.0077(8)
C12 0.0832(16) 0.0652(14) 0.0792(17) 0.0295(13) 0.0299(15) 0.0195(13)
C4 0.0946(11) 0.0870(12) 0.0870(12) -0.0156(10) -0.0012(10) -0.0150(9)
C13 0.106(2) 0.095(2) 0.0557(13) 0.0227(14) 0.0269(15) 0.0391(18)
C3 0.0846(10) 0.0725(11) 0.0796(12) -0.0110(9) 0.0068(10) -0.0041(9)
C14 0.104(2) 0.088(2) 0.0553(13) -0.0027(13) 0.0153(14) 0.0207(18)
C18 0.0734(16) 0.116(3) 0.0708(16) 0.0224(17) -0.0159(14) 0.0157(16)
C5 0.0810(10) 0.0843(11) 0.0814(12) -0.0028(9) -0.0068(10) -0.0188(9)

loop_
_atom_type_symbol
_atom_type_description
_atom_type_scat_dispersion_real
_atom_type_scat_dispersion_imag
_atom_type_scat_source
C C 0.0181 0.0091 'International Tables Vol C Tables 4.2.6.8 and 6.1.1.4'
H H 0.0000 0.0000 'International Tables Vol C Tables 4.2.6.8 and 6.1.1.4'
N N 0.0311 0.0180 'International Tables Vol C Tables 4.2.6.8 and 6.1.1.4'
O O 0.0492 0.0322 'International Tables Vol C Tables 4.2.6.8 and 6.1.1.4'

loop_
_geom_angle_atom_site_label_1
_geom_angle_atom_site_label_2
_geom_angle_atom_site_label_3
_geom_angle
_geom_angle_site_symmetry_1
_geom_angle_site_symmetry_3
_geom_angle_publ_flag
C8 O1 C17 113.09(17) . . ?
O2 N1 C8 114.63(17) . . ?
C9 N1 C8 122.46(18) . . ?
C9 N1 O2 117.79(18) . . ?
O1 C8 N1 112.38(16) . . ?
O1 C8 C7 108.66(16) . . ?
N1 C8 C7 108.38(15) . . ?
C15 C10 C7 119.40(19) . . ?
C15 C10 C11 118.4(2) . . ?
C11 C10 C7 122.2(2) . . ?
C8 C7 C10 107.17(16) . . ?
C8 C7 C16 108.51(16) . . ?
C1 C7 C8 107.70(17) . . ?
C1 C7 C10 111.28(16) . . ?
C1 C7 C16 112.62(18) . . ?
C16 C7 C10 109.36(17) . . ?
C1 C2 C9 121.7(2) . . ?
C3 C2 C9 117.6(2) . . ?
C3 C2 C1 120.7(2) . . ?
N1 O2 C18 109.72(19) . . ?
N1 C9 C2 114.23(18) . . ?
O3 C9 N1 122.0(2) . . ?
O3 C9 C2 123.7(2) . . ?
C2 C1 C7 119.4(2) . . ?
C6 C1 C7 122.1(2) . . ?
C6 C1 C2 118.5(2) . . ?
C14 C15 C10 121.2(3) . . ?
C10 C11 C12 120.3(3) . . ?
C5 C6 C1 120.6(3) . . ?
C13 C12 C11 120.4(3) . . ?
C5 C4 C3 120.7(3) . . ?
C12 C13 C14 119.7(3) . . ?
C2 C3 C4 119.3(3) . . ?
C13 C14 C15 120.0(3) . . ?
C4 C5 C6 120.2(3) . . ?

loop_
_geom_bond_atom_site_label_1
_geom_bond_atom_site_label_2
_geom_bond_distance
_geom_bond_site_symmetry_2
_geom_bond_publ_flag
O1 C8 1.409(2) . ?
O1 C17 1.415(3) . ?
N1 C8 1.452(2) . ?
N1 O2 1.400(2) . ?
N1 C9 1.350(3) . ?
C8 C7 1.541(3) . ?
C10 C7 1.544(3) . ?
C10 C15 1.383(4) . ?
C10 C11 1.390(3) . ?
C7 C1 1.522(3) . ?
C7 C16 1.542(3) . ?
C2 C9 1.487(3) . ?
C2 C1 1.400(3) . ?
C2 C3 1.386(4) . ?
O2 C18 1.421(3) . ?
C9 O3 1.226(3) . ?
C1 C6 1.392(3) . ?
C15 C14 1.382(4) . ?
C11 C12 1.390(3) . ?
C6 C5 1.389(4) . ?
C12 C13 1.376(5) . ?
C4 C3 1.394(5) . ?
C4 C5 1.362(5) . ?
C13 C14 1.376(5) . ?
